data_2020434
loop_
_publ_author_name
'Wu, Xiang-Wen'
'Yin, Shi'
'Wu, Wan-Fu'
'Ma, Jian-Ping'

_publ_section_title
;
 Synthesis and characterization of two novel bimetallic macrocyclic
 complexes generated from 1,2,4-triazole-containing semi-rigid ligands and
 <i>M</i>(NO~3~)~2~ units (<i>M</i> = Ni and Zn)
;
_journal_coeditor_code FM3038
_journal_issue 4
_journal_name_full 'Acta Crystallographica Section C'
_journal_page_first 285
_journal_page_last 290
_journal_paper_doi 10.1107/S205322961600348X
_journal_volume 72
_journal_year 2016
_chemical_formula_iupac '[Ni2 (N O3)2 (C17 H14 N6 S)2 (C H4 O)2] (N O3)2'
_chemical_formula_moiety 'C36 H36 N17 Ni2 O8 S2 2+, 2(N O3 -)'
_chemical_formula_sum 'C36 H36 N16 Ni2 O14 S2'
_chemical_formula_weight 1098.34
_chemical_name_systematic
;Bis{\m-3-[(pyridin-4-ylmethyl)sulfanyl]-5-(quinolin-2-yl)-4<i>H</i>-1,2,4-triazol-4-amine}bis[(methanol-\k<i>O</i>)(nitrato-\k^2^<i>O</i>,<i>O</i>')
nickel(II)] dinitrate
;
_space_group_IT_number 2
_symmetry_cell_setting triclinic
_symmetry_space_group_name_Hall '-P 1'
_symmetry_space_group_name_H-M 'P -1'
_atom_sites_solution_hydrogens geom
_atom_sites_solution_primary direct
_atom_sites_solution_secondary difmap
_audit_creation_method SHELXL97
_cell_angle_alpha 77.650(5)
_cell_angle_beta 83.824(5)
_cell_angle_gamma 70.284(6)
_cell_formula_units_Z 1
_cell_length_a 9.4131(7)
_cell_length_b 9.9334(7)
_cell_length_c 13.0829(6)
_cell_measurement_reflns_used 4292
_cell_measurement_temperature 100.01(10)
_cell_measurement_theta_max 28.5350
_cell_measurement_theta_min 3.8500
_cell_volume 1124.11(13)
_computing_cell_refinement
;
CrysAlis PRO (Agilent, 2014)
;
_computing_data_collection
;
CrysAlis PRO (Agilent, 2014)
;
_computing_data_reduction
;
CrysAlis PRO (Agilent, 2014)
;
_computing_publication_material
;
SHELXL97 (Sheldrick, 2008)
;
_computing_structure_refinement
;
SHELXL97 (Sheldrick, 2008)
;
_computing_structure_solution
;
SHELXS97 (Sheldrick, 2008)
;
_diffrn_ambient_temperature 100.01(10)
_diffrn_detector_area_resol_mean 16.0793
_diffrn_measured_fraction_theta_full 0.998
_diffrn_measured_fraction_theta_max 0.998
_diffrn_measurement_device 'four-circle diffractometer'
_diffrn_measurement_device_type 'Agilent SuperNova Dual Source diffractometer with Eos detector'
_diffrn_measurement_method \w
_diffrn_radiation_monochromator mirror
_diffrn_radiation_type 'Mo K\a'
_diffrn_radiation_wavelength 0.71073
_diffrn_reflns_av_R_equivalents 0.0230
_diffrn_reflns_av_sigmaI/netI 0.0454
_diffrn_reflns_limit_h_max 10
_diffrn_reflns_limit_h_min -11
_diffrn_reflns_limit_k_max 12
_diffrn_reflns_limit_k_min -12
_diffrn_reflns_limit_l_max 15
_diffrn_reflns_limit_l_min -16
_diffrn_reflns_number 7894
_diffrn_reflns_theta_full 26.37
_diffrn_reflns_theta_max 26.37
_diffrn_reflns_theta_min 2.97
_diffrn_standards_decay_% 0
_diffrn_standards_interval_count 1
_diffrn_standards_interval_time 1.6700
_diffrn_standards_number 8539
_exptl_absorpt_coefficient_mu 1.015
_exptl_absorpt_correction_T_max 1.00000
_exptl_absorpt_correction_T_min 0.90733
_exptl_absorpt_correction_type multi-scan
_exptl_absorpt_process_details
;
(CrysAlis PRO; Agilent, 2014)
;
_exptl_crystal_colour 'clear light green'
_exptl_crystal_density_diffrn 1.622
_exptl_crystal_density_method 'not measured'
_exptl_crystal_description block
_exptl_crystal_F_000 564
_exptl_crystal_size_max 0.2900
_exptl_crystal_size_mid 0.1800
_exptl_crystal_size_min 0.0800
_refine_diff_density_max 0.379
_refine_diff_density_min -0.317
_refine_ls_extinction_method none
_refine_ls_goodness_of_fit_ref 1.038
_refine_ls_hydrogen_treatment constr
_refine_ls_matrix_type full
_refine_ls_number_parameters 317
_refine_ls_number_reflns 4594
_refine_ls_number_restraints 0
_refine_ls_restrained_S_all 1.038
_refine_ls_R_factor_all 0.0419
_refine_ls_R_factor_gt 0.0333
_refine_ls_shift/su_max 0.001
_refine_ls_shift/su_mean 0.000
_refine_ls_structure_factor_coef Fsqd
_refine_ls_weighting_details 'calc w = 1/[\s^2^(Fo^2^)+(0.0247P)^2^+0.6343P] where P=(Fo^2^+2Fc^2^)/3'
_refine_ls_weighting_scheme calc
_refine_ls_wR_factor_gt 0.0693
_refine_ls_wR_factor_ref 0.0751
_reflns_number_gt 3976
_reflns_number_total 4594
_reflns_threshold_expression I>2\s(I)
_cod_data_source_file fm3038sup1.cif
_cod_data_source_block I
_cod_depositor_comments 'Adding full bibliography for 2020434--2020435.cif.'
_cod_original_cell_volume 1124.11(12)
_cod_database_code 2020434
_cod_database_fobs_code 2020434

loop_
_symmetry_equiv_pos_as_xyz
'x, y, z'
'-x, -y, -z'

loop_
_atom_site_type_symbol
_atom_site_label
_atom_site_fract_x
_atom_site_fract_y
_atom_site_fract_z
_atom_site_U_iso_or_equiv
_atom_site_adp_type
_atom_site_calc_flag
_atom_site_refinement_flags
_atom_site_occupancy
_atom_site_symmetry_multiplicity
C C1 0.4848(2) -0.0812(2) 0.16190(16) 0.0154(5) Uani d . 1 1
C C2 0.5749(2) -0.2254(2) 0.20181(17) 0.0176(5) Uani d . 1 1
H H2 0.5294 -0.2930 0.2368 0.021 Uiso calc R 1 1
C C3 0.7287(2) -0.2658(3) 0.18920(18) 0.0219(5) Uani d . 1 1
H H3 0.7870 -0.3607 0.2162 0.026 Uiso calc R 1 1
C C4 0.7999(3) -0.1648(3) 0.13556(18) 0.0231(5) Uani d . 1 1
H H4 0.9045 -0.1943 0.1263 0.028 Uiso calc R 1 1
C C5 0.7157(2) -0.0236(3) 0.09716(17) 0.0207(5) Uani d . 1 1
H H5 0.7635 0.0422 0.0623 0.025 Uiso calc R 1 1
C C6 0.5570(2) 0.0221(3) 0.11040(16) 0.0165(5) Uani d . 1 1
C C7 0.4648(2) 0.1677(3) 0.07468(16) 0.0182(5) Uani d . 1 1
H H7 0.5086 0.2372 0.0408 0.022 Uiso calc R 1 1
C C8 0.3119(2) 0.2055(2) 0.09013(16) 0.0171(5) Uani d . 1 1
H H8 0.2505 0.3011 0.0685 0.021 Uiso calc R 1 1
C C9 0.2486(2) 0.0973(2) 0.13945(16) 0.0141(4) Uani d . 1 1
C C10 0.0869(2) 0.1262(2) 0.16618(16) 0.0138(4) Uani d . 1 1
C C11 -0.1536(2) 0.2199(2) 0.19911(16) 0.0143(4) Uani d . 1 1
C C12 -0.4301(2) 0.2576(3) 0.29624(16) 0.0181(5) Uani d . 1 1
H H12A -0.5372 0.3120 0.2952 0.022 Uiso calc R 1 1
H H12B -0.4173 0.1624 0.2816 0.022 Uiso calc R 1 1
C C13 -0.3757(2) 0.2383(2) 0.40446(16) 0.0155(5) Uani d . 1 1
C C14 -0.3585(2) 0.3533(3) 0.44177(17) 0.0199(5) Uani d . 1 1
H H14 -0.3799 0.4452 0.3994 0.024 Uiso calc R 1 1
C C15 -0.3097(2) 0.3300(2) 0.54162(17) 0.0188(5) Uani d . 1 1
H H15 -0.2992 0.4078 0.5654 0.023 Uiso calc R 1 1
C C16 -0.2939(2) 0.0881(2) 0.57046(17) 0.0179(5) Uani d . 1 1
H H16 -0.2723 -0.0028 0.6142 0.022 Uiso calc R 1 1
C C17 -0.3424(2) 0.1040(2) 0.47142(17) 0.0186(5) Uani d . 1 1
H H17 -0.3528 0.0248 0.4496 0.022 Uiso calc R 1 1
C C18 -0.0525(3) -0.2458(3) 0.40587(19) 0.0284(6) Uani d . 1 1
H H18A -0.0101 -0.3223 0.4636 0.043 Uiso calc R 1 1
H H18B -0.1524 -0.2442 0.3952 0.043 Uiso calc R 1 1
H H18C -0.0572 -0.1539 0.4210 0.043 Uiso calc R 1 1
N N1 0.32990(19) -0.04215(19) 0.17446(13) 0.0133(4) Uani d . 1 1
N N2 0.03988(19) 0.02663(19) 0.22970(13) 0.0143(4) Uani d . 1 1
N N3 -0.11398(19) 0.0846(2) 0.25144(14) 0.0155(4) Uani d . 1 1
N N4 -0.03254(19) 0.25038(19) 0.14351(13) 0.0137(4) Uani d . 1 1
N N5 -0.0280(2) 0.3818(2) 0.07985(14) 0.0197(4) Uani d . 1 1
H H5A -0.0308 0.4446 0.1200 0.030 Uiso d R 1 1
H H5B -0.1075 0.4183 0.0394 0.030 Uiso d R 1 1
N N6 -0.27643(19) 0.1986(2) 0.60643(14) 0.0158(4) Uani d . 1 1
N N7 0.2698(2) -0.3583(2) 0.12778(14) 0.0174(4) Uani d . 1 1
N N8 0.1402(2) 0.3740(2) 0.32742(15) 0.0225(4) Uani d . 1 1
Ni Ni1 0.19640(3) -0.17424(3) 0.25010(2) 0.01265(8) Uani d . 1 1
O O2 0.17321(16) -0.23163(16) 0.10154(11) 0.0170(3) Uani d . 1 1
O O3 0.33181(16) -0.38138(16) 0.21469(11) 0.0168(3) Uani d . 1 1
O O4 0.30006(18) -0.45156(18) 0.07358(12) 0.0250(4) Uani d . 1 1
O O5 0.04041(16) -0.27120(17) 0.31305(11) 0.0183(3) Uani d . 1 1
H H5C 0.0540 -0.3556 0.3004 0.027 Uiso d R 1 1
O O6 0.1513(3) 0.2493(2) 0.32338(17) 0.0645(8) Uani d . 1 1
O O7 0.21368(18) 0.3999(2) 0.38994(13) 0.0283(4) Uani d . 1 1
O O8 0.05204(18) 0.47932(18) 0.26555(13) 0.0252(4) Uani d . 1 1
S S1 -0.33258(6) 0.35160(6) 0.19261(4) 0.01745(13) Uani d . 1 1

loop_
_atom_site_aniso_label
_atom_site_aniso_U_11
_atom_site_aniso_U_22
_atom_site_aniso_U_33
_atom_site_aniso_U_12
_atom_site_aniso_U_13
_atom_site_aniso_U_23
C1 0.0149(11) 0.0214(12) 0.0097(10) -0.0050(9) -0.0022(8) -0.0032(9)
C2 0.0179(12) 0.0187(12) 0.0152(11) -0.0052(9) -0.0026(8) -0.0015(9)
C3 0.0152(12) 0.0259(13) 0.0205(12) 0.0006(10) -0.0058(9) -0.0053(10)
C4 0.0125(11) 0.0357(15) 0.0215(12) -0.0062(10) -0.0006(9) -0.0089(11)
C5 0.0203(12) 0.0327(14) 0.0153(11) -0.0150(10) -0.0007(9) -0.0070(10)
C6 0.0212(12) 0.0230(12) 0.0093(10) -0.0108(10) -0.0015(8) -0.0047(9)
C7 0.0241(12) 0.0215(12) 0.0126(11) -0.0126(10) -0.0009(9) -0.0026(9)
C8 0.0225(12) 0.0147(11) 0.0144(11) -0.0067(9) -0.0040(8) -0.0004(9)
C9 0.0152(11) 0.0154(11) 0.0111(10) -0.0038(9) -0.0023(8) -0.0026(9)
C10 0.0162(11) 0.0125(11) 0.0118(10) -0.0030(9) -0.0022(8) -0.0024(9)
C11 0.0142(11) 0.0157(11) 0.0126(11) -0.0037(9) -0.0021(8) -0.0029(9)
C12 0.0131(11) 0.0223(12) 0.0171(11) -0.0038(9) -0.0004(8) -0.0035(10)
C13 0.0106(10) 0.0204(12) 0.0137(11) -0.0031(9) 0.0008(8) -0.0029(9)
C14 0.0243(12) 0.0134(11) 0.0180(12) -0.0015(9) -0.0041(9) -0.0006(9)
C15 0.0230(12) 0.0133(11) 0.0188(12) -0.0030(9) -0.0023(9) -0.0043(9)
C16 0.0206(12) 0.0127(11) 0.0182(12) -0.0044(9) -0.0013(9) 0.0005(9)
C17 0.0192(12) 0.0184(12) 0.0206(12) -0.0077(9) -0.0001(9) -0.0062(10)
C18 0.0265(13) 0.0297(15) 0.0261(14) -0.0091(11) 0.0115(10) -0.0052(11)
N1 0.0125(9) 0.0154(10) 0.0122(9) -0.0042(7) -0.0017(7) -0.0029(7)
N2 0.0114(9) 0.0147(10) 0.0156(9) -0.0025(7) -0.0005(7) -0.0034(8)
N3 0.0114(9) 0.0157(10) 0.0171(9) -0.0011(7) -0.0001(7) -0.0037(8)
N4 0.0154(9) 0.0098(9) 0.0136(9) -0.0027(7) -0.0008(7) 0.0005(7)
N5 0.0225(10) 0.0118(10) 0.0198(10) -0.0028(8) -0.0023(8) 0.0038(8)
N6 0.0161(9) 0.0131(9) 0.0157(9) -0.0020(7) -0.0006(7) -0.0023(8)
N7 0.0181(10) 0.0165(10) 0.0171(10) -0.0063(8) 0.0030(7) -0.0031(8)
N8 0.0293(11) 0.0181(11) 0.0171(10) -0.0047(9) 0.0036(8) -0.0044(8)
Ni1 0.01295(15) 0.01106(15) 0.01256(15) -0.00265(11) -0.00092(10) -0.00111(11)
O2 0.0149(8) 0.0150(8) 0.0178(8) -0.0022(6) -0.0012(6) -0.0003(6)
O3 0.0161(8) 0.0159(8) 0.0167(8) -0.0028(6) -0.0034(6) -0.0019(6)
O4 0.0312(10) 0.0224(9) 0.0221(9) -0.0061(7) 0.0037(7) -0.0118(7)
O5 0.0202(8) 0.0167(8) 0.0186(8) -0.0080(7) 0.0049(6) -0.0039(7)
O6 0.128(2) 0.0128(10) 0.0513(14) -0.0079(12) -0.0434(13) -0.0069(10)
O7 0.0277(10) 0.0330(11) 0.0253(9) -0.0126(8) -0.0054(7) -0.0008(8)
O8 0.0235(9) 0.0169(9) 0.0319(10) -0.0030(7) -0.0098(7) 0.0008(7)
S1 0.0148(3) 0.0165(3) 0.0159(3) 0.0007(2) -0.0015(2) -0.0011(2)

loop_
_atom_type_symbol
_atom_type_description
_atom_type_scat_dispersion_real
_atom_type_scat_dispersion_imag
_atom_type_scat_source
C C 0.0033 0.0016 'International Tables Vol C Tables 4.2.6.8 and 6.1.1.4'
H H 0.0000 0.0000 'International Tables Vol C Tables 4.2.6.8 and 6.1.1.4'
N N 0.0061 0.0033 'International Tables Vol C Tables 4.2.6.8 and 6.1.1.4'
Ni Ni 0.3393 1.1124 'International Tables Vol C Tables 4.2.6.8 and 6.1.1.4'
O O 0.0106 0.0060 'International Tables Vol C Tables 4.2.6.8 and 6.1.1.4'
S S 0.1246 0.1234 'International Tables Vol C Tables 4.2.6.8 and 6.1.1.4'

loop_
_geom_angle_atom_site_label_1
_geom_angle_atom_site_label_2
_geom_angle_atom_site_label_3
_geom_angle_site_symmetry_1
_geom_angle_site_symmetry_3
_geom_angle
N1 C1 C2 . . 119.7(2)
N1 C1 C6 . . 121.26(19)
C2 C1 C6 . . 119.04(19)
C3 C2 C1 . . 120.3(2)
C3 C2 H2 . . 119.9
C1 C2 H2 . . 119.9
C2 C3 C4 . . 120.7(2)
C2 C3 H3 . . 119.7
C4 C3 H3 . . 119.7
C5 C4 C3 . . 120.5(2)
C5 C4 H4 . . 119.8
C3 C4 H4 . . 119.8
C4 C5 C6 . . 120.2(2)
C4 C5 H5 . . 119.9
C6 C5 H5 . . 119.9
C5 C6 C7 . . 122.6(2)
C5 C6 C1 . . 119.3(2)
C7 C6 C1 . . 118.14(19)
C8 C7 C6 . . 119.9(2)
C8 C7 H7 . . 120.1
C6 C7 H7 . . 120.1
C7 C8 C9 . . 118.8(2)
C7 C8 H8 . . 120.6
C9 C8 H8 . . 120.6
N1 C9 C8 . . 124.00(19)
N1 C9 C10 . . 112.04(19)
C8 C9 C10 . . 123.79(19)
N2 C10 N4 . . 108.97(18)
N2 C10 C9 . . 120.15(18)
N4 C10 C9 . . 130.6(2)
N3 C11 N4 . . 111.10(17)
N3 C11 S1 . . 128.32(16)
N4 C11 S1 . . 120.56(16)
C13 C12 S1 . . 114.12(16)
C13 C12 H12A . . 108.7
S1 C12 H12A . . 108.7
C13 C12 H12B . . 108.7
S1 C12 H12B . . 108.7
H12A C12 H12B . . 107.6
C17 C13 C14 . . 117.4(2)
C17 C13 C12 . . 120.5(2)
C14 C13 C12 . . 122.1(2)
C15 C14 C13 . . 119.7(2)
C15 C14 H14 . . 120.1
C13 C14 H14 . . 120.1
N6 C15 C14 . . 122.7(2)
N6 C15 H15 . . 118.7
C14 C15 H15 . . 118.7
N6 C16 C17 . . 122.8(2)
N6 C16 H16 . . 118.6
C17 C16 H16 . . 118.6
C16 C17 C13 . . 119.9(2)
C16 C17 H17 . . 120.0
C13 C17 H17 . . 120.0
O5 C18 H18A . . 109.5
O5 C18 H18B . . 109.5
H18A C18 H18B . . 109.5
O5 C18 H18C . . 109.5
H18A C18 H18C . . 109.5
H18B C18 H18C . . 109.5
C9 N1 C1 . . 117.91(19)
C9 N1 Ni1 . . 113.71(13)
C1 N1 Ni1 . . 128.32(15)
C10 N2 N3 . . 109.34(17)
C10 N2 Ni1 . . 113.40(13)
N3 N2 Ni1 . . 136.25(14)
C11 N3 N2 . . 105.29(17)
C10 N4 C11 . . 105.28(17)
C10 N4 N5 . . 126.26(17)
C11 N4 N5 . . 128.41(17)
N4 N5 H5A . . 109.4
N4 N5 H5B . . 109.2
H5A N5 H5B . . 109.5
C16 N6 C15 . . 117.49(19)
C16 N6 Ni1 . 2_556 123.11(15)
C15 N6 Ni1 . 2_556 119.37(16)
O4 N7 O3 . . 122.17(18)
O4 N7 O2 . . 122.40(19)
O3 N7 O2 . . 115.43(17)
O6 N8 O7 . . 121.1(2)
O6 N8 O8 . . 119.1(2)
O7 N8 O8 . . 119.8(2)
N2 Ni1 O5 . . 92.37(7)
N2 Ni1 N6 . 2_556 103.63(7)
O5 Ni1 N6 . 2_556 91.55(7)
N2 Ni1 N1 . . 78.70(7)
O5 Ni1 N1 . . 170.65(6)
N6 Ni1 N1 2_556 . 93.23(7)
N2 Ni1 O3 . . 158.17(7)
O5 Ni1 O3 . . 86.66(6)
N6 Ni1 O3 2_556 . 98.20(6)
N1 Ni1 O3 . . 100.58(6)
N2 Ni1 O2 . . 98.34(6)
O5 Ni1 O2 . . 87.30(6)
N6 Ni1 O2 2_556 . 158.03(6)
N1 Ni1 O2 . . 91.24(6)
O3 Ni1 O2 . . 59.83(5)
N7 O2 Ni1 . . 91.08(11)
N7 O3 Ni1 . . 93.48(11)
C18 O5 Ni1 . . 126.36(15)
C18 O5 H5C . . 112.1
Ni1 O5 H5C . . 116.8
C11 S1 C12 . . 98.93(10)

loop_
_geom_bond_atom_site_label_1
_geom_bond_atom_site_label_2
_geom_bond_site_symmetry_2
_geom_bond_distance
_geom_bond_publ_flag
C1 N1 . 1.377(3) ?
C1 C2 . 1.414(3) ?
C1 C6 . 1.430(3) ?
C2 C3 . 1.367(3) ?
C2 H2 . 0.9300 ?
C3 C4 . 1.414(3) ?
C3 H3 . 0.9300 ?
C4 C5 . 1.372(3) ?
C4 H4 . 0.9300 ?
C5 C6 . 1.410(3) ?
C5 H5 . 0.9300 ?
C6 C7 . 1.419(3) ?
C7 C8 . 1.364(3) ?
C7 H7 . 0.9300 ?
C8 C9 . 1.408(3) ?
C8 H8 . 0.9300 ?
C9 N1 . 1.342(3) ?
C9 C10 . 1.467(3) ?
C10 N2 . 1.315(3) ?
C10 N4 . 1.362(3) ?
C11 N3 . 1.318(3) ?
C11 N4 . 1.371(3) ?
C11 S1 . 1.747(2) ?
C12 C13 . 1.509(3) ?
C12 S1 . 1.822(2) ?
C12 H12A . 0.9700 ?
C12 H12B . 0.9700 ?
C13 C17 . 1.386(3) ?
C13 C14 . 1.397(3) ?
C14 C15 . 1.378(3) ?
C14 H14 . 0.9300 ?
C15 N6 . 1.353(3) ?
C15 H15 . 0.9300 ?
C16 N6 . 1.346(3) ?
C16 C17 . 1.380(3) ?
C16 H16 . 0.9300 ?
C17 H17 . 0.9300 ?
C18 O5 . 1.434(2) ?
C18 H18A . 0.9600 ?
C18 H18B . 0.9600 ?
C18 H18C . 0.9600 ?
N1 Ni1 . 2.1377(18) y
N2 N3 . 1.389(2) ?
N2 Ni1 . 2.0240(17) y
N4 N5 . 1.402(2) ?
N5 H5A . 0.8900 ?
N5 H5B . 0.8900 ?
N6 Ni1 2_556 2.0339(18) y
N7 O4 . 1.225(2) ?
N7 O3 . 1.276(2) ?
N7 O2 . 1.280(2) ?
N8 O6 . 1.219(3) ?
N8 O7 . 1.243(3) ?
N8 O8 . 1.279(2) ?
Ni1 O5 . 2.0290(15) y
Ni1 N6 2_556 2.0339(18) ?
Ni1 O3 . 2.1411(15) y
Ni1 O2 . 2.1908(15) y
O5 H5C . 0.8536 ?

loop_
_geom_hbond_atom_site_label_D
_geom_hbond_atom_site_label_H
_geom_hbond_atom_site_label_A
_geom_hbond_site_symmetry_A
_geom_hbond_distance_DH
_geom_hbond_distance_HA
_geom_hbond_distance_DA
_geom_hbond_angle_DHA
N5 H5A O8 . 0.89 2.27 3.050(3) 146.8
N5 H5B O4 2 0.89 2.35 3.222(3) 165.1
O5 H5C O8 1_545 0.85 1.80 2.646(2) 170.6
O5 H5C N8 1_545 0.85 2.49 3.295(3) 158.4
O5 H5C O7 1_545 0.85 2.50 3.114(2) 130.0

loop_
_geom_torsion_atom_site_label_1
_geom_torsion_atom_site_label_2
_geom_torsion_atom_site_label_3
_geom_torsion_atom_site_label_4
_geom_torsion_site_symmetry_1
_geom_torsion_site_symmetry_4
_geom_torsion
N1 C1 C2 C3 . . 179.5(2)
C6 C1 C2 C3 . . -1.4(3)
C1 C2 C3 C4 . . -0.5(3)
C2 C3 C4 C5 . . 1.3(3)
C3 C4 C5 C6 . . -0.3(3)
C4 C5 C6 C7 . . 178.3(2)
C4 C5 C6 C1 . . -1.5(3)
N1 C1 C6 C5 . . -178.54(19)
C2 C1 C6 C5 . . 2.4(3)
N1 C1 C6 C7 . . 1.6(3)
C2 C1 C6 C7 . . -177.5(2)
C5 C6 C7 C8 . . -179.7(2)
C1 C6 C7 C8 . . 0.1(3)
C6 C7 C8 C9 . . -1.5(3)
C7 C8 C9 N1 . . 1.3(3)
C7 C8 C9 C10 . . 176.1(2)
N1 C9 C10 N2 . . 8.7(3)
C8 C9 C10 N2 . . -166.7(2)
N1 C9 C10 N4 . . -178.3(2)
C8 C9 C10 N4 . . 6.3(4)
S1 C12 C13 C17 . . -132.14(18)
S1 C12 C13 C14 . . 48.6(2)
C17 C13 C14 C15 . . 0.2(3)
C12 C13 C14 C15 . . 179.45(19)
C13 C14 C15 N6 . . 0.2(3)
N6 C16 C17 C13 . . -0.1(3)
C14 C13 C17 C16 . . -0.2(3)
C12 C13 C17 C16 . . -179.51(19)
C8 C9 N1 C1 . . 0.4(3)
C10 C9 N1 C1 . . -174.93(17)
C8 C9 N1 Ni1 . . 177.91(16)
C10 C9 N1 Ni1 . . 2.5(2)
C2 C1 N1 C9 . . 177.23(19)
C6 C1 N1 C9 . . -1.9(3)
C2 C1 N1 Ni1 . . 0.2(3)
C6 C1 N1 Ni1 . . -178.92(15)
N4 C10 N2 N3 . . -0.6(2)
C9 C10 N2 N3 . . 173.82(18)
N4 C10 N2 Ni1 . . 169.81(13)
C9 C10 N2 Ni1 . . -15.8(3)
N4 C11 N3 N2 . . 1.0(2)
S1 C11 N3 N2 . . 179.59(16)
C10 N2 N3 C11 . . -0.2(2)
Ni1 N2 N3 C11 . . -167.45(16)
N2 C10 N4 C11 . . 1.2(2)
C9 C10 N4 C11 . . -172.5(2)
N2 C10 N4 N5 . . 178.84(19)
C9 C10 N4 N5 . . 5.2(4)
N3 C11 N4 C10 . . -1.3(2)
S1 C11 N4 C10 . . 179.93(15)
N3 C11 N4 N5 . . -179.0(2)
S1 C11 N4 N5 . . 2.3(3)
C17 C16 N6 C15 . . 0.5(3)
C17 C16 N6 Ni1 . 2_556 -177.29(16)
C14 C15 N6 C16 . . -0.6(3)
C14 C15 N6 Ni1 . 2_556 177.32(16)
C10 N2 Ni1 O5 . . -164.80(15)
N3 N2 Ni1 O5 . . 2.0(2)
C10 N2 Ni1 N6 . 2_556 103.02(16)
N3 N2 Ni1 N6 . 2_556 -90.1(2)
C10 N2 Ni1 N1 . . 12.41(15)
N3 N2 Ni1 N1 . . 179.3(2)
C10 N2 Ni1 O3 . . -77.9(2)
N3 N2 Ni1 O3 . . 89.0(2)
C10 N2 Ni1 O2 . . -77.19(16)
N3 N2 Ni1 O2 . . 89.7(2)
C9 N1 Ni1 N2 . . -8.05(14)
C1 N1 Ni1 N2 . . 169.11(18)
C9 N1 Ni1 O5 . . 9.3(5)
C1 N1 Ni1 O5 . . -173.5(3)
C9 N1 Ni1 N6 . 2_556 -111.31(15)
C1 N1 Ni1 N6 . 2_556 65.85(18)
C9 N1 Ni1 O3 . . 149.72(14)
C1 N1 Ni1 O3 . . -33.12(18)
C9 N1 Ni1 O2 . . 90.21(15)
C1 N1 Ni1 O2 . . -92.63(17)
O4 N7 O2 Ni1 . . 175.44(18)
O3 N7 O2 Ni1 . . -4.15(16)
N2 Ni1 O2 N7 . . -177.13(11)
O5 Ni1 O2 N7 . . -85.13(11)
N6 Ni1 O2 N7 2_556 . 2.3(2)
N1 Ni1 O2 N7 . . 104.11(11)
O3 Ni1 O2 N7 . . 2.58(10)
O4 N7 O3 Ni1 . . -175.34(17)
O2 N7 O3 Ni1 . . 4.26(17)
N2 Ni1 O3 N7 . . -1.8(2)
O5 Ni1 O3 N7 . . 86.21(12)
N6 Ni1 O3 N7 2_556 . 177.30(12)
N1 Ni1 O3 N7 . . -87.83(12)
O2 Ni1 O3 N7 . . -2.60(10)
N2 Ni1 O5 C18 . . -60.18(18)
N6 Ni1 O5 C18 2_556 . 43.54(18)
N1 Ni1 O5 C18 . . -77.2(4)
O3 Ni1 O5 C18 . . 141.67(17)
O2 Ni1 O5 C18 . . -158.42(17)
N3 C11 S1 C12 . . 10.5(2)
N4 C11 S1 C12 . . -171.04(18)
C13 C12 S1 C11 . . 67.03(18)
